data_7036294
loop_
_publ_author_name
'Olea-Rom\'an, Daniela'
'B\'elanger-Desmarais, Nicolas'
'Flores-\'Alamo, Marcos'
'Baz\'an, Claudia'
'Thouin, F\'elix'
'Reber, Christian'
'Castillo-Blum, Silvia E'

_publ_section_title
;
 Spectroscopic studies of lanthanide complexes of varying nuclearity based
 on a compartmentalised ligand.
;
_journal_issue 39
_journal_name_full 'Dalton transactions (Cambridge, England : 2003)'
_journal_page_first 17175
_journal_page_last 17188
_journal_paper_doi 10.1039/c5dt02563j
_journal_volume 44
_journal_year 2015
_chemical_formula_moiety 'C20 H16 N5 O14 Sm Zn, C2 H6 O'
_chemical_formula_sum 'C22 H22 N5 O15 Sm Zn'
_chemical_formula_weight 812.16
_chemical_name_systematic
;
 ?
;
_space_group_IT_number 2
_symmetry_cell_setting triclinic
_symmetry_Int_Tables_number 2
_symmetry_space_group_name_Hall '-P 1'
_symmetry_space_group_name_H-M 'P -1'
_atom_sites_solution_hydrogens mixed
_audit_conform_dict_location ftp://ftp.iucr.org/pub/cif_core.dic
_audit_conform_dict_name cif_core.dic
_audit_conform_dict_version 2.4.3
_audit_creation_date 2015-08-11T12:56:53-00:00
_audit_creation_method 'WinGX routine CIF_UPDATE'
_audit_update_record
;
2015-08-13 deposited with the CCDC.
2015-08-27 downloaded from the CCDC.
;
_cell_angle_alpha 83.090(7)
_cell_angle_beta 71.598(10)
_cell_angle_gamma 87.232(10)
_cell_formula_units_Z 2
_cell_length_a 9.7146(14)
_cell_length_b 12.1476(13)
_cell_length_c 12.9509(6)
_cell_measurement_reflns_used 3635
_cell_measurement_temperature 130(2)
_cell_measurement_theta_max 29.4475
_cell_measurement_theta_min 3.505
_cell_volume 1439.6(3)
_computing_cell_refinement
;
        CrysAlisPro, Agilent Technologies,
        Version 1.171.36.32 (release 02-08-2013 CrysAlis171 .NET)
        (compiled Aug  2 2013,16:46:58)
;
_computing_data_collection
;
        CrysAlisPro, Agilent Technologies,
        Version 1.171.36.32 (release 02-08-2013 CrysAlis171 .NET)
        (compiled Aug  2 2013,16:46:58)
;
_computing_data_reduction
;
        CrysAlisPro, Agilent Technologies,
        Version 1.171.36.32 (release 02-08-2013 CrysAlis171 .NET)
        (compiled Aug  2 2013,16:46:58)
;
_computing_molecular_graphics
;
          'Ortep-3 for Windows (Farrugia, 1997)'
      L. J. Farrugia, J. Appl. Crystallogr., 1997, 30, 565.
;
_computing_publication_material
;    
        'WinGX publication routines (Farrugia, 1999)'                 
    L. J. Farrugia, J. Appl. Crystallogr., 1999, 32, 837-838.
;
_computing_structure_refinement 'SHELXL-2014 (Sheldrick, 2008)'
_computing_structure_solution
;
      'SHELXS-2014 (Sheldrick, 2008)'
      G. M. Sheldrick, Acta Crystallogr., Sect. A: 
      Found. Crystallogr., 2008, 64, 112-122.
;
_diffrn_ambient_temperature 130(2)
_diffrn_detector_area_resol_mean 10.4685
_diffrn_measured_fraction_theta_full 0.997
_diffrn_measured_fraction_theta_max 0.841
_diffrn_measurement_device_type 'Xcalibur, Atlas, Gemini'
_diffrn_measurement_method '\w scans'
_diffrn_orient_matrix_UB_11 0.0165225
_diffrn_orient_matrix_UB_12 -0.0574825
_diffrn_orient_matrix_UB_13 0.0057544
_diffrn_orient_matrix_UB_21 0.0750558
_diffrn_orient_matrix_UB_22 0.0121438
_diffrn_orient_matrix_UB_23 -0.0169862
_diffrn_orient_matrix_UB_31 -0.0039258
_diffrn_orient_matrix_UB_32 0.0028662
_diffrn_orient_matrix_UB_33 0.0552395
_diffrn_radiation_monochromator graphite
_diffrn_radiation_type MoK\a
_diffrn_radiation_wavelength 0.71073
_diffrn_reflns_av_R_equivalents 0.0335
_diffrn_reflns_av_unetI/netI 0.0542
_diffrn_reflns_laue_measured_fraction_full 0.997
_diffrn_reflns_laue_measured_fraction_max 0.841
_diffrn_reflns_limit_h_max 10
_diffrn_reflns_limit_h_min -12
_diffrn_reflns_limit_k_max 16
_diffrn_reflns_limit_k_min -16
_diffrn_reflns_limit_l_max 16
_diffrn_reflns_limit_l_min -17
_diffrn_reflns_number 11225
_diffrn_reflns_point_group_measured_fraction_full 0.997
_diffrn_reflns_point_group_measured_fraction_max 0.841
_diffrn_reflns_theta_full 25.242
_diffrn_reflns_theta_max 29.447
_diffrn_reflns_theta_min 3.505
_exptl_absorpt_coefficient_mu 2.933
_exptl_absorpt_correction_T_max 0.787
_exptl_absorpt_correction_T_min 0.447
_exptl_absorpt_correction_type analytical
_exptl_absorpt_process_details
;
        CrysAlisPro, Agilent Technologies,
        Version 1.171.36.32 (release 02-08-2013 CrysAlis171 .NET)
        (compiled Aug  2 2013,16:46:58)
Analytical numeric absorption correction using a multifaceted crystal
                        model based on expressions derived by R.C. Clark & J.S.
        (Clark, R. C. & Reid, J. S. (1995). Acta Cryst. A51, 887-897)
;
_exptl_crystal_colour yellow
_exptl_crystal_density_diffrn 1.874
_exptl_crystal_description needle
_exptl_crystal_F_000 802
_exptl_crystal_size_max 0.6
_exptl_crystal_size_mid 0.1
_exptl_crystal_size_min 0.08
_platon_squeeze_details
;
;
_refine_diff_density_max 0.932
_refine_diff_density_min -1.057
_refine_diff_density_rms 0.134
_refine_ls_extinction_method none
_refine_ls_goodness_of_fit_ref 1.061
_refine_ls_hydrogen_treatment mixed
_refine_ls_matrix_type full
_refine_ls_number_parameters 419
_refine_ls_number_reflns 6696
_refine_ls_number_restraints 53
_refine_ls_restrained_S_all 1.063
_refine_ls_R_factor_all 0.0465
_refine_ls_R_factor_gt 0.0352
_refine_ls_shift/su_max 0.003
_refine_ls_shift/su_mean 0
_refine_ls_structure_factor_coef Fsqd
_refine_ls_weighting_details 'w=1/[\s^2^(Fo^2^)+(0.0284P)^2^] where P=(Fo^2^+2Fc^2^)/3'
_refine_ls_weighting_scheme calc
_refine_ls_wR_factor_gt 0.0711
_refine_ls_wR_factor_ref 0.0772
_reflns_Friedel_coverage 0
_reflns_number_gt 5624
_reflns_number_total 6696
_reflns_threshold_expression 'I > 2\s(I)'
_cod_data_source_file c5dt02563j2.cif
_cod_data_source_block 16-dinuclear-sm215c-rev1
_cod_depositor_comments 'Adding full bibliography for 7036293--7036295.cif.'
_cod_database_code 7036294
_shelx_estimated_absorpt_t_min 0.272
_shelx_estimated_absorpt_t_max 0.799

loop_
_symmetry_equiv_pos_as_xyz
'x, y, z'
'-x, -y, -z'

loop_
_atom_site_label
_atom_site_type_symbol
_atom_site_fract_x
_atom_site_fract_y
_atom_site_fract_z
_atom_site_U_iso_or_equiv
_atom_site_adp_type
_atom_site_occupancy
_atom_site_site_symmetry_order
_atom_site_calc_flag
_atom_site_refinement_flags_posn
_atom_site_refinement_flags_adp
_atom_site_refinement_flags_occupancy
_atom_site_disorder_assembly
_atom_site_disorder_group
C2 C -0.0491(4) -0.2690(3) 1.5487(3) 0.0222(8) Uani 1 1 d . . . . .
C3 C -0.1261(4) -0.2582(3) 1.6559(3) 0.0245(9) Uani 1 1 d . . . . .
H3 H -0.2085 -0.3028 1.6931 0.029 Uiso 1 1 calc R U . . .
C4 C -0.0814(5) -0.1809(3) 1.7091(3) 0.0277(9) Uani 1 1 d . . . . .
H4 H -0.1301 -0.1754 1.7845 0.033 Uiso 1 1 calc R U . . .
C5 C 0.0327(5) -0.1126(3) 1.6535(3) 0.0307(10) Uani 1 1 d . . . . .
H5 H 0.0585 -0.0577 1.6902 0.037 Uiso 1 1 calc R U . . .
C6 C 0.1128(5) -0.1215(3) 1.5432(3) 0.0256(9) Uani 1 1 d . . . . .
C7 C 0.0725(4) -0.2050(3) 1.4903(3) 0.0211(8) Uani 1 1 d . . . . .
C9 C 0.2216(5) -0.0376(3) 1.4895(3) 0.0275(9) Uani 1 1 d . . . . .
H9 H 0.2333 0.0178 1.5318 0.033 Uiso 1 1 calc R U . . .
C11 C 0.3974(5) 0.0595(3) 1.3396(3) 0.0283(9) Uani 1 1 d . . . . .
C12 C 0.4600(5) 0.1216(3) 1.3953(4) 0.0355(11) Uani 1 1 d . . . . .
H12 H 0.443 0.1037 1.4717 0.043 Uiso 1 1 calc R U . . .
C13 C 0.5481(5) 0.2105(3) 1.3387(4) 0.0399(12) Uani 1 1 d . . . . .
H13 H 0.5921 0.2528 1.3766 0.048 Uiso 1 1 calc R U . . .
C14 C 0.5717(5) 0.2373(3) 1.2283(4) 0.0363(11) Uani 1 1 d . . . . .
H14 H 0.6299 0.2994 1.1911 0.044 Uiso 1 1 calc R U . . .
C15 C 0.5116(4) 0.1750(3) 1.1707(4) 0.0306(10) Uani 1 1 d . . . . .
H15 H 0.5297 0.1938 1.0942 0.037 Uiso 1 1 calc R U . . .
C16 C 0.4247(4) 0.0846(3) 1.2252(3) 0.0257(9) Uani 1 1 d . . . . .
C18 C 0.3339(4) 0.0407(3) 1.0845(3) 0.0207(8) Uani 1 1 d . . . . .
H18 H 0.3667 0.1114 1.0471 0.025 Uiso 1 1 calc R U . . .
C20 C 0.1874(4) -0.1279(3) 1.0852(3) 0.0167(7) Uani 1 1 d . . . . .
C21 C 0.2580(4) -0.0255(3) 1.0350(3) 0.0180(8) Uani 1 1 d . . . . .
C22 C 0.2439(4) 0.0182(3) 0.9327(3) 0.0256(9) Uani 1 1 d . . . . .
H22 H 0.288 0.087 0.8986 0.031 Uiso 1 1 calc R U . . .
C23 C 0.1690(5) -0.0356(3) 0.8818(3) 0.0288(10) Uani 1 1 d . . . . .
H23 H 0.1629 -0.0044 0.8125 0.035 Uiso 1 1 calc R U . . .
C24 C 0.1001(4) -0.1368(3) 0.9300(3) 0.0219(8) Uani 1 1 d . . . . .
H24 H 0.0478 -0.1741 0.8941 0.026 Uiso 1 1 calc R U . . .
C25 C 0.1104(4) -0.1804(3) 1.0302(3) 0.0159(7) Uani 1 1 d . . . . .
N01 N -0.0996(4) -0.5435(2) 1.2790(3) 0.0229(7) Uani 1 1 d . . . . .
N02 N 0.2889(4) -0.4747(3) 1.2802(3) 0.0285(8) Uani 1 1 d . . . . .
N03 N -0.2341(4) -0.1976(3) 1.3126(3) 0.0294(8) Uani 1 1 d . . . . .
N10 N 0.3030(4) -0.0321(2) 1.3896(3) 0.0266(8) Uani 1 1 d . . . . .
N17 N 0.3609(3) 0.0120(2) 1.1753(3) 0.0217(7) Uani 1 1 d . . . . .
O01 O 0.0001(3) -0.4944(2) 1.1972(2) 0.0264(6) Uani 1 1 d . . . . .
O1 O -0.0877(3) -0.3423(2) 1.48797(19) 0.0209(6) Uani 1 1 d D . . . .
O1A O 0.9053(3) 0.6308(3) 0.9801(2) 0.0330(7) Uani 1 1 d D . . . .
O02 O -0.1609(3) -0.6248(2) 1.2700(2) 0.0307(7) Uani 1 1 d . . . . .
O03 O -0.1276(3) -0.5005(2) 1.3680(2) 0.0233(6) Uani 1 1 d . . . . .
O04 O 0.2891(3) -0.4002(2) 1.2029(2) 0.0422(9) Uani 1 1 d . . . . .
O05 O 0.1730(3) -0.4791(2) 1.36180(18) 0.0203(6) Uani 1 1 d . . . . .
O06 O 0.3902(3) -0.5366(3) 1.2786(3) 0.0518(10) Uani 1 1 d . . . . .
O07 O -0.1227(4) -0.1602(2) 1.3261(2) 0.0365(7) Uani 1 1 d . . . . .
O08 O -0.2224(3) -0.2927(2) 1.27914(19) 0.0230(6) Uani 1 1 d . . . . .
O8 O 0.1401(3) -0.22551(19) 1.38778(19) 0.0243(6) Uani 1 1 d . . . . .
O09 O -0.3488(4) -0.1443(2) 1.3300(2) 0.0416(8) Uani 1 1 d . . . . .
O19 O 0.1872(3) -0.1770(2) 1.1821(2) 0.0262(6) Uani 1 1 d . . . . .
O26 O 0.0454(3) -0.2777(2) 1.08784(19) 0.0195(6) Uani 1 1 d D . . . .
Zn2 Zn 0.29404(5) -0.13180(3) 1.27706(4) 0.02240(11) Uani 1 1 d D . . . .
Sm1 Sm 0.03553(2) -0.32857(2) 1.28474(2) 0.01764(7) Uani 1 1 d . . . . .
C1A_a C 0.7731(7) 0.5797(7) 1.0459(6) 0.0425(12) Uani 0.607(6) 1 d D U P A 1
H1A1_a H 0.7902 0.4987 1.0566 0.051 Uiso 0.607(6) 1 d R U P A 1
H1A2_a H 0.7441 0.6072 1.1188 0.051 Uiso 0.607(6) 1 d R U P A 1
C2A_a C 0.6481(8) 0.5979(7) 1.0017(6) 0.0425(12) Uani 0.607(6) 1 d . U P A 1
H2A1_a H 0.6178 0.676 1.0024 0.064 Uiso 0.607(6) 1 calc R U P A 1
H2A2_a H 0.5671 0.5511 1.0473 0.064 Uiso 0.607(6) 1 calc R U P A 1
H2A3_a H 0.6775 0.5785 0.9264 0.064 Uiso 0.607(6) 1 calc R U P A 1
C1B_b C 0.7533(9) 0.6270(9) 0.9987(10) 0.0425(12) Uani 0.393(6) 1 d D U P A 2
H1B1_b H 0.7313 0.6394 0.9286 0.051 Uiso 0.393(6) 1 d R U P A 2
H1B2_b H 0.703 0.6857 1.0443 0.051 Uiso 0.393(6) 1 d R U P A 2
C2B_b C 0.7083(13) 0.5140(9) 1.0580(9) 0.0425(12) Uani 0.393(6) 1 d D U P A 2
H2B1_b H 0.7496 0.4575 1.0084 0.064 Uiso 0.393(6) 1 calc R U P A 2
H2B2_b H 0.6023 0.5094 1.0828 0.064 Uiso 0.393(6) 1 calc R U P A 2
H2B3_b H 0.7439 0.5014 1.1214 0.064 Uiso 0.393(6) 1 calc R U P A 2
O1WA_a O 0.4826(6) -0.2298(5) 1.2148(5) 0.0207(9) Uani 0.500(5) 1 d D U P B 1
O1WB_b O 0.4456(6) -0.2437(5) 1.2833(5) 0.0207(9) Uani 0.500(5) 1 d . U P B 2
H1M H 0.952(4) 0.595(3) 0.928(3) 0.031 Uiso 1 1 d D U . . .
H2D H 0.518(5) -0.233(4) 1.267(3) 0.031 Uiso 1 1 d D U . . .
H2F H 0.439(3) -0.2875(17) 1.208(3) 0.031 Uiso 1 1 d D U . . .
H026 H 0.004(4) -0.309(3) 1.051(3) 0.031 Uiso 1 1 d D U . . .
H01 H -0.119(4) -0.397(2) 1.535(3) 0.031 Uiso 1 1 d D U . . .

loop_
_atom_site_aniso_label
_atom_site_aniso_U_11
_atom_site_aniso_U_22
_atom_site_aniso_U_33
_atom_site_aniso_U_23
_atom_site_aniso_U_13
_atom_site_aniso_U_12
C2 0.028(2) 0.0129(17) 0.038(2) -0.0083(16) -0.0265(18) 0.0056(16)
C3 0.028(2) 0.0194(19) 0.033(2) -0.0083(17) -0.0188(18) 0.0066(17)
C4 0.031(2) 0.023(2) 0.037(2) -0.0129(18) -0.0212(18) 0.0119(18)
C5 0.044(3) 0.020(2) 0.046(2) -0.0165(18) -0.036(2) 0.0098(19)
C6 0.038(3) 0.0163(18) 0.037(2) -0.0084(17) -0.0308(19) 0.0048(17)
C7 0.031(2) 0.0136(17) 0.0295(19) -0.0018(15) -0.0257(17) 0.0023(16)
C9 0.038(3) 0.0171(19) 0.043(2) -0.0059(18) -0.034(2) 0.0025(18)
C11 0.032(2) 0.0110(17) 0.055(3) -0.0053(18) -0.033(2) 0.0023(17)
C12 0.041(3) 0.020(2) 0.064(3) -0.008(2) -0.041(2) 0.0004(19)
C13 0.036(3) 0.022(2) 0.080(4) -0.018(2) -0.039(3) -0.002(2)
C14 0.024(2) 0.020(2) 0.071(3) -0.015(2) -0.018(2) -0.0041(18)
C15 0.019(2) 0.021(2) 0.053(3) -0.0120(19) -0.0103(19) -0.0023(17)
C16 0.014(2) 0.0153(18) 0.055(3) -0.0117(18) -0.0192(18) 0.0007(15)
C18 0.0144(19) 0.0123(17) 0.032(2) -0.0046(15) -0.0008(16) -0.0017(15)
C20 0.0128(19) 0.0143(17) 0.0246(18) -0.0067(15) -0.0064(14) 0.0013(14)
C21 0.0130(19) 0.0152(17) 0.0228(17) -0.0048(15) -0.0007(14) 0.0002(14)
C22 0.035(2) 0.0176(19) 0.0203(18) -0.0013(16) -0.0021(17) -0.0101(17)
C23 0.039(3) 0.026(2) 0.0195(18) 0.0030(17) -0.0066(17) -0.0108(19)
C24 0.027(2) 0.0243(19) 0.0154(16) -0.0018(15) -0.0069(15) -0.0108(17)
C25 0.0121(18) 0.0149(17) 0.0181(16) -0.0005(14) -0.0011(14) -0.0042(14)
N01 0.030(2) 0.0153(15) 0.0312(17) 0.0004(14) -0.0218(15) -0.0019(14)
N02 0.0184(19) 0.0198(17) 0.041(2) -0.0109(16) 0.0029(15) -0.0065(15)
N03 0.050(2) 0.0204(17) 0.0300(17) -0.0045(14) -0.0292(17) 0.0048(17)
N10 0.038(2) 0.0125(15) 0.044(2) -0.0043(14) -0.0322(17) -0.0016(14)
N17 0.0137(17) 0.0162(15) 0.0384(18) -0.0072(14) -0.0109(14) -0.0018(13)
O01 0.0443(18) 0.0172(13) 0.0236(13) -0.0004(11) -0.0185(12) -0.0080(13)
O1 0.0309(16) 0.0152(12) 0.0225(13) -0.0027(10) -0.0160(11) -0.0034(11)
O1A 0.0341(19) 0.0414(18) 0.0280(14) -0.0097(13) -0.0120(13) -0.0151(15)
O02 0.0386(18) 0.0165(13) 0.0477(17) -0.0051(12) -0.0267(14) -0.0097(13)
O03 0.0285(16) 0.0159(13) 0.0290(13) -0.0065(11) -0.0120(12) -0.0019(11)
O04 0.054(2) 0.0176(14) 0.0304(15) 0.0028(13) 0.0192(15) -0.0041(14)
O05 0.0193(14) 0.0220(13) 0.0177(12) 0.0011(11) -0.0041(10) -0.0016(11)
O06 0.0201(18) 0.0303(17) 0.092(3) -0.0101(18) 0.0008(17) 0.0066(14)
O07 0.054(2) 0.0172(14) 0.0621(19) -0.0113(13) -0.0505(17) 0.0054(14)
O08 0.0294(16) 0.0177(13) 0.0257(13) -0.0062(11) -0.0122(11) -0.0035(12)
O8 0.0423(18) 0.0136(12) 0.0266(13) 0.0016(11) -0.0246(12) -0.0074(12)
O09 0.056(2) 0.0355(17) 0.0540(18) -0.0230(15) -0.0437(17) 0.0284(16)
O19 0.0376(17) 0.0191(13) 0.0331(14) 0.0080(11) -0.0290(13) -0.0131(12)
O26 0.0247(15) 0.0173(13) 0.0215(12) 0.0014(11) -0.0140(11) -0.0120(11)
Zn2 0.0250(3) 0.0131(2) 0.0388(2) -0.00551(19) -0.0225(2) -0.00150(18)
Sm1 0.02654(12) 0.01113(10) 0.02109(10) 0.00071(7) -0.01576(8) -0.00601(8)
C1A_a 0.026(3) 0.061(4) 0.045(3) -0.004(2) -0.017(2) -0.009(2)
C2A_a 0.026(3) 0.061(4) 0.045(3) -0.004(2) -0.017(2) -0.009(2)
C1B_b 0.026(3) 0.061(4) 0.045(3) -0.004(2) -0.017(2) -0.009(2)
C2B_b 0.026(3) 0.061(4) 0.045(3) -0.004(2) -0.017(2) -0.009(2)
O1WA_a 0.016(2) 0.024(2) 0.028(2) -0.006(2) -0.013(2) -0.0005(18)
O1WB_b 0.016(2) 0.024(2) 0.028(2) -0.006(2) -0.013(2) -0.0005(18)

loop_
_atom_type_symbol
_atom_type_description
_atom_type_scat_dispersion_real
_atom_type_scat_dispersion_imag
_atom_type_scat_source
C C 0.0033 0.0016 'International Tables Vol C Tables 4.2.6.8 and 6.1.1.4'
H H 0 0 'International Tables Vol C Tables 4.2.6.8 and 6.1.1.4'
N N 0.0061 0.0033 'International Tables Vol C Tables 4.2.6.8 and 6.1.1.4'
O O 0.0106 0.006 'International Tables Vol C Tables 4.2.6.8 and 6.1.1.4'
Zn Zn 0.2839 1.4301 'International Tables Vol C Tables 4.2.6.8 and 6.1.1.4'
Sm Sm -0.1638 3.4418 'International Tables Vol C Tables 4.2.6.8 and 6.1.1.4'

loop_
_exptl_crystal_face_index_h
_exptl_crystal_face_index_k
_exptl_crystal_face_index_l
_exptl_crystal_face_perp_dist
-13 2 0 0.0524
-2 -17 0 0.0416
2 17 0 0.0416
-12 -1 -14 0.1905
12 1 14 0.1895
13 -2 0 0.0524

loop_
_geom_angle_atom_site_label_1
_geom_angle_atom_site_label_2
_geom_angle_atom_site_label_3
_geom_angle
C3 C2 O1 122.9(3)
C3 C2 C7 122.8(4)
O1 C2 C7 114.3(3)
C2 C3 C4 118.8(4)
C2 C3 H3 120.6
C4 C3 H3 120.6
C5 C4 C3 120.4(4)
C5 C4 H4 119.8
C3 C4 H4 119.8
C4 C5 C6 121.8(4)
C4 C5 H5 119.1
C6 C5 H5 119.1
C5 C6 C7 117.9(4)
C5 C6 C9 116.9(4)
C7 C6 C9 124.9(3)
O8 C7 C2 117.0(3)
O8 C7 C6 124.9(3)
C2 C7 C6 118.1(3)
N10 C9 C6 125.3(4)
N10 C9 H9 117.3
C6 C9 H9 117.3
C12 C11 C16 120.3(4)
C12 C11 N10 124.5(4)
C16 C11 N10 115.2(3)
C11 C12 C13 119.6(4)
C11 C12 H12 120.2
C13 C12 H12 120.2
C14 C13 C12 120.4(4)
C14 C13 H13 119.8
C12 C13 H13 119.8
C13 C14 C15 120.9(4)
C13 C14 H14 119.6
C15 C14 H14 119.6
C14 C15 C16 119.8(4)
C14 C15 H15 120.1
C16 C15 H15 120.1
C15 C16 C11 119.0(4)
C15 C16 N17 125.4(4)
C11 C16 N17 115.6(3)
N17 C18 C21 125.5(3)
N17 C18 H18 117.3
C21 C18 H18 117.3
O19 C20 C25 116.6(3)
O19 C20 C21 124.6(3)
C25 C20 C21 118.8(3)
C22 C21 C20 117.7(3)
C22 C21 C18 117.3(3)
C20 C21 C18 124.8(3)
C23 C22 C21 121.7(3)
C23 C22 H22 119.2
C21 C22 H22 119.2
C22 C23 C24 121.1(3)
C22 C23 H23 119.5
C24 C23 H23 119.5
C25 C24 C23 118.5(3)
C25 C24 H24 120.8
C23 C24 H24 120.8
C24 C25 O26 124.5(3)
C24 C25 C20 122.3(3)
O26 C25 C20 113.3(3)
O02 N01 O03 123.2(3)
O02 N01 O01 121.7(3)
O03 N01 O01 115.1(3)
O02 N01 Sm1 173.6(2)
O03 N01 Sm1 59.49(16)
O01 N01 Sm1 56.03(16)
O06 N02 O04 123.3(3)
O06 N02 O05 121.8(3)
O04 N02 O05 114.9(3)
O06 N02 Sm1 178.3(3)
O04 N02 Sm1 57.6(2)
O05 N02 Sm1 57.39(18)
O09 N03 O07 121.9(3)
O09 N03 O08 121.2(4)
O07 N03 O08 116.9(4)
O09 N03 Sm1 176.7(2)
O07 N03 Sm1 57.6(2)
O08 N03 Sm1 59.4(2)
C9 N10 C11 121.8(3)
C9 N10 Zn2 126.3(3)
C11 N10 Zn2 111.2(3)
C18 N17 C16 123.0(3)
C18 N17 Zn2 125.6(3)
C16 N17 Zn2 110.9(2)
N01 O01 Sm1 98.72(19)
C2 O1 Sm1 119.0(2)
C2 O1 H01 102(3)
Sm1 O1 H01 132(3)
C1A_a O1A H1M 113(3)
C1B_b O1A H1M 112(3)
N01 O03 Sm1 95.61(19)
N02 O04 Sm1 97.3(2)
N02 O05 Sm1 97.2(2)
N03 O07 Sm1 97.2(2)
N03 O08 Sm1 95.1(2)
C7 O8 Zn2 125.8(2)
C7 O8 Sm1 123.8(2)
Zn2 O8 Sm1 105.87(10)
C20 O19 Zn2 127.3(2)
C20 O19 Sm1 125.7(2)
Zn2 O19 Sm1 106.63(10)
C25 O26 Sm1 120.5(2)
C25 O26 H026 111(3)
Sm1 O26 H026 128(3)
O1WB_b Zn2 O19 108.77(19)
O1WB_b Zn2 O8 92.01(18)
O19 Zn2 O8 79.88(10)
O1WB_b Zn2 N10 102.52(19)
O19 Zn2 N10 147.87(13)
O8 Zn2 N10 92.13(12)
O1WB_b Zn2 N17 116.52(19)
O19 Zn2 N17 91.55(11)
O8 Zn2 N17 151.42(12)
N10 Zn2 N17 80.70(12)
O19 Zn2 O1WA_a 96.29(18)
O8 Zn2 O1WA_a 109.82(17)
N10 Zn2 O1WA_a 115.60(19)
N17 Zn2 O1WA_a 98.14(18)
O1WB_b Zn2 Sm1 94.16(17)
O19 Zn2 Sm1 40.80(7)
O8 Zn2 Sm1 40.97(7)
N10 Zn2 Sm1 130.98(10)
N17 Zn2 Sm1 131.12(9)
O1WA_a Zn2 Sm1 97.59(15)
O8 Sm1 O19 64.31(8)
O8 Sm1 O07 74.03(9)
O19 Sm1 O07 75.73(10)
O8 Sm1 O05 79.20(8)
O19 Sm1 O05 112.66(9)
O07 Sm1 O05 144.63(8)
O8 Sm1 O1 63.22(8)
O19 Sm1 O1 123.74(8)
O07 Sm1 O1 71.84(9)
O05 Sm1 O1 75.66(8)
O8 Sm1 O04 85.20(10)
O19 Sm1 O04 70.92(9)
O07 Sm1 O04 145.90(9)
O05 Sm1 O04 50.52(8)
O1 Sm1 O04 122.25(10)
O8 Sm1 O01 155.81(9)
O19 Sm1 O01 121.95(9)
O07 Sm1 O01 129.43(9)
O05 Sm1 O01 77.02(9)
O1 Sm1 O01 114.20(8)
O04 Sm1 O01 76.36(10)
O8 Sm1 O26 125.99(8)
O19 Sm1 O26 62.16(8)
O07 Sm1 O26 86.55(9)
O05 Sm1 O26 128.33(8)
O1 Sm1 O26 153.55(9)
O04 Sm1 O26 84.18(10)
O01 Sm1 O26 68.07(8)
O8 Sm1 O08 122.10(9)
O19 Sm1 O08 109.64(8)
O07 Sm1 O08 50.58(9)
O05 Sm1 O08 137.66(8)
O1 Sm1 O08 82.67(8)
O04 Sm1 O08 150.85(10)
O01 Sm1 O08 79.52(9)
O26 Sm1 O08 71.69(8)
O8 Sm1 O03 123.95(8)
O19 Sm1 O03 171.60(8)
O07 Sm1 O03 107.18(9)
O05 Sm1 O03 69.75(8)
O1 Sm1 O03 64.48(8)
O04 Sm1 O03 106.84(8)
O01 Sm1 O03 50.03(8)
O26 Sm1 O03 109.81(8)
O08 Sm1 O03 68.14(8)
O8 Sm1 N03 97.69(9)
O19 Sm1 N03 93.55(10)
O07 Sm1 N03 25.18(9)
O05 Sm1 N03 148.23(8)
O1 Sm1 N03 74.85(9)
O04 Sm1 N03 161.25(9)
O01 Sm1 N03 104.82(10)
O26 Sm1 N03 79.13(9)
O08 Sm1 N03 25.45(8)
O03 Sm1 N03 86.99(9)
O8 Sm1 N02 82.01(10)
O19 Sm1 N02 92.07(9)
O07 Sm1 N02 155.93(10)
O05 Sm1 N02 25.39(8)
O1 Sm1 N02 99.45(9)
O04 Sm1 N02 25.14(8)
O01 Sm1 N02 74.64(10)
O26 Sm1 N02 106.27(9)
O08 Sm1 N02 152.53(8)
O03 Sm1 N02 87.90(8)
N03 Sm1 N02 173.60(8)
O1A C1A_a C2A_a 115.9(6)
O1A C1A_a H1A1_a 108.6
C2A_a C1A_a H1A1_a 107.7
O1A C1A_a H1A2_a 108.7
C2A_a C1A_a H1A2_a 107.9
H1A1_a C1A_a H1A2_a 107.7
C1A_a C2A_a H2A1_a 109.5
C1A_a C2A_a H2A2_a 109.5
H2A1_a C2A_a H2A2_a 109.5
C1A_a C2A_a H2A3_a 109.5
H2A1_a C2A_a H2A3_a 109.5
H2A2_a C2A_a H2A3_a 109.5
O1A C1B_b C2B_b 105.1(8)
O1A C1B_b H1B1_b 110.6
C2B_b C1B_b H1B1_b 112.2
O1A C1B_b H1B2_b 110.3
C2B_b C1B_b H1B2_b 110.7
H1B1_b C1B_b H1B2_b 107.9
C1B_b C2B_b H2B1_b 109.5
C1B_b C2B_b H2B2_b 109.5
H2B1_b C2B_b H2B2_b 109.5
C1B_b C2B_b H2B3_b 109.5
H2B1_b C2B_b H2B3_b 109.5
H2B2_b C2B_b H2B3_b 109.5
Zn2 O1WA_a H2D 100(3)
Zn2 O1WA_a H2F 97.3(15)
H2D O1WA_a H2F 118(4)
Zn2 O1WB_b H2D 124(4)
Zn2 O1WB_b H2F 95.3(13)
H2D O1WB_b H2F 100(3)

loop_
_geom_bond_atom_site_label_1
_geom_bond_atom_site_label_2
_geom_bond_distance
C2 C3 1.372(5)
C2 O1 1.392(4)
C2 C7 1.398(5)
C3 C4 1.389(5)
C3 H3 0.95
C4 C5 1.370(6)
C4 H4 0.95
C5 C6 1.408(5)
C5 H5 0.95
C6 C7 1.424(5)
C6 C9 1.453(5)
C7 O8 1.330(4)
C9 N10 1.281(5)
C9 H9 0.95
C11 C12 1.382(6)
C11 C16 1.418(6)
C11 N10 1.431(5)
C12 C13 1.392(6)
C12 H12 0.95
C13 C14 1.375(7)
C13 H13 0.95
C14 C15 1.388(6)
C14 H14 0.95
C15 C16 1.394(5)
C15 H15 0.95
C16 N17 1.423(5)
C18 N17 1.289(5)
C18 C21 1.442(5)
C18 H18 0.95
C20 O19 1.323(4)
C20 C25 1.403(5)
C20 C21 1.431(5)
C21 C22 1.412(5)
C22 C23 1.358(6)
C22 H22 0.95
C23 C24 1.407(5)
C23 H23 0.95
C24 C25 1.373(5)
C24 H24 0.95
C25 O26 1.384(4)
N01 O02 1.213(4)
N01 O03 1.268(4)
N01 O01 1.293(4)
N01 Sm1 2.997(3)
N02 O06 1.206(4)
N02 O04 1.265(4)
N02 O05 1.277(4)
N02 Sm1 2.954(4)
N03 O09 1.232(4)
N03 O07 1.262(4)
N03 O08 1.270(4)
N03 Sm1 2.943(4)
N10 Zn2 2.028(3)
N17 Zn2 2.055(3)
O01 Sm1 2.515(2)
O1 Sm1 2.513(2)
O1 H01 0.839(18)
O1A C1A_a 1.421(4)
O1A C1B_b 1.421(8)
O1A H1M 0.846(19)
O03 Sm1 2.595(2)
O04 Sm1 2.513(3)
O05 Sm1 2.508(3)
O07 Sm1 2.505(3)
O08 Sm1 2.544(3)
O8 Zn2 2.002(2)
O8 Sm1 2.400(2)
O19 Zn2 1.978(3)
O19 Sm1 2.401(2)
O26 Sm1 2.523(2)
O26 H026 0.840(19)
Zn2 O1WB_b 1.970(6)
Zn2 O1WA_a 2.124(6)
Zn2 Sm1 3.5206(6)
C1A_a C2A_a 1.495(11)
C1A_a H1A1_a 0.99
C1A_a H1A2_a 0.99
C2A_a H2A1_a 0.98
C2A_a H2A2_a 0.98
C2A_a H2A3_a 0.98
C1B_b C2B_b 1.502(9)
C1B_b H1B1_b 0.99
C1B_b H1B2_b 0.99
C2B_b H2B1_b 0.98
C2B_b H2B2_b 0.98
C2B_b H2B3_b 0.98
O1WA_a H2D 0.847(19)
O1WA_a H2F 0.864(18)
O1WB_b H2D 0.68(4)
O1WB_b H2F 1.19(3)

loop_
_geom_torsion_atom_site_label_1
_geom_torsion_atom_site_label_2
_geom_torsion_atom_site_label_3
_geom_torsion_atom_site_label_4
_geom_torsion
O1 C2 C3 C4 -178.5(3)
C7 C2 C3 C4 -0.2(6)
C2 C3 C4 C5 3.6(6)
C3 C4 C5 C6 -3.2(6)
C4 C5 C6 C7 -0.4(6)
C4 C5 C6 C9 173.9(4)
C3 C2 C7 O8 178.2(3)
O1 C2 C7 O8 -3.4(5)
C3 C2 C7 C6 -3.4(5)
O1 C2 C7 C6 175.0(3)
C5 C6 C7 O8 -178.1(3)
C9 C6 C7 O8 8.1(6)
C5 C6 C7 C2 3.6(5)
C9 C6 C7 C2 -170.2(4)
C5 C6 C9 N10 -179.2(4)
C7 C6 C9 N10 -5.3(6)
C16 C11 C12 C13 1.2(6)
N10 C11 C12 C13 -178.7(4)
C11 C12 C13 C14 0.7(7)
C12 C13 C14 C15 -1.7(7)
C13 C14 C15 C16 0.7(7)
C14 C15 C16 C11 1.1(6)
C14 C15 C16 N17 -177.8(4)
C12 C11 C16 C15 -2.1(6)
N10 C11 C16 C15 177.8(3)
C12 C11 C16 N17 176.9(4)
N10 C11 C16 N17 -3.2(5)
O19 C20 C21 C22 -177.9(3)
C25 C20 C21 C22 1.0(5)
O19 C20 C21 C18 -2.6(6)
C25 C20 C21 C18 176.3(3)
N17 C18 C21 C22 -177.5(4)
N17 C18 C21 C20 7.2(6)
C20 C21 C22 C23 -1.4(6)
C18 C21 C22 C23 -177.1(4)
C21 C22 C23 C24 1.0(6)
C22 C23 C24 C25 0.0(6)
C23 C24 C25 O26 178.5(3)
C23 C24 C25 C20 -0.3(6)
O19 C20 C25 C24 178.8(3)
C21 C20 C25 C24 -0.2(5)
O19 C20 C25 O26 -0.1(5)
C21 C20 C25 O26 -179.1(3)
C6 C9 N10 C11 173.6(4)
C6 C9 N10 Zn2 4.3(6)
C12 C11 N10 C9 29.6(6)
C16 C11 N10 C9 -150.3(4)
C12 C11 N10 Zn2 -159.6(4)
C16 C11 N10 Zn2 20.5(4)
C21 C18 N17 C16 -174.2(3)
C21 C18 N17 Zn2 -3.3(5)
C15 C16 N17 C18 -24.4(6)
C11 C16 N17 C18 156.7(4)
C15 C16 N17 Zn2 163.5(3)
C11 C16 N17 Zn2 -15.4(4)
O02 N01 O01 Sm1 172.9(3)
O03 N01 O01 Sm1 -7.1(3)
C3 C2 O1 Sm1 169.1(3)
C7 C2 O1 Sm1 -9.3(4)
O02 N01 O03 Sm1 -173.2(3)
O01 N01 O03 Sm1 6.9(3)
O06 N02 O04 Sm1 178.3(4)
O05 N02 O04 Sm1 -2.4(3)
O06 N02 O05 Sm1 -178.3(3)
O04 N02 O05 Sm1 2.4(3)
O09 N03 O07 Sm1 176.1(3)
O08 N03 O07 Sm1 -4.5(3)
O09 N03 O08 Sm1 -176.2(3)
O07 N03 O08 Sm1 4.4(3)
C2 C7 O8 Zn2 168.9(2)
C6 C7 O8 Zn2 -9.4(5)
C2 C7 O8 Sm1 16.0(4)
C6 C7 O8 Sm1 -162.3(3)
C25 C20 O19 Zn2 175.7(2)
C21 C20 O19 Zn2 -5.4(5)
C25 C20 O19 Sm1 -11.2(4)
C21 C20 O19 Sm1 167.7(3)
C24 C25 O26 Sm1 -168.7(3)
C20 C25 O26 Sm1 10.3(4)
C1B_b O1A C1A_a C2A_a 14.7(10)
C1A_a O1A C1B_b C2B_b -23.0(9)

loop_
_platon_squeeze_void_nr
_platon_squeeze_void_average_x
_platon_squeeze_void_average_y
_platon_squeeze_void_average_z
_platon_squeeze_void_volume
_platon_squeeze_void_count_electrons
_platon_squeeze_void_content
1 0.500 0.500 0.500 79 17 ' '
